data_4507137
loop_
_publ_author_name
'Sydora, Orson L.'
'Jones, Thomas C.'
'Small, Brooke L.'
'Nett, Alex J.'
'Fischer, Anne A.'
'Carney, Michael J.'

_publ_section_title
;
 Selective Ethylene Tri-/Tetramerization Catalysts
;
_journal_issue 12
_journal_name_full 'ACS Catalysis'
_journal_page_first 2452
_journal_paper_doi 10.1021/cs300488t
_journal_volume 2
_journal_year 2012
_chemical_formula_moiety 'C23 H26 Cl3 Cr N3 P'
_chemical_formula_sum 'C23 H26 Cl3 Cr N3 P'
_chemical_formula_weight 533.79
_chemical_name_systematic
; 
 ? 
;
_space_group_IT_number 33
_symmetry_cell_setting orthorhombic
_symmetry_space_group_name_Hall 'P 2c -2n'
_symmetry_space_group_name_H-M 'P n a 21'
_atom_sites_solution_hydrogens geom
_atom_sites_solution_primary direct
_atom_sites_solution_secondary difmap
_audit_creation_method SHELXL-97
_cell_angle_alpha 90.00
_cell_angle_beta 90.00
_cell_angle_gamma 90.00
_cell_formula_units_Z 4
_cell_length_a 11.5487(16)
_cell_length_b 14.419(2)
_cell_length_c 15.380(2)
_cell_measurement_reflns_used 3248
_cell_measurement_temperature 295(2)
_cell_measurement_theta_max 24.88
_cell_measurement_theta_min 2.62
_cell_volume 2561.1(6)
_computing_cell_refinement 'Bruker SAINT'
_computing_data_collection 'Bruker APEX2'
_computing_data_reduction 'Bruker SAINT'
_computing_molecular_graphics 'Bruker SHELXTL'
_computing_publication_material 'Bruker SHELXTL'
_computing_structure_refinement 'SHELXL-97 (Sheldrick, 1997)'
_computing_structure_solution 'SHELXS-97 (Sheldrick, 1990)'
_diffrn_ambient_temperature 295(2)
_diffrn_measured_fraction_theta_full 1.000
_diffrn_measured_fraction_theta_max 1.000
_diffrn_measurement_device_type 'Bruker APEX-II CCD'
_diffrn_measurement_method '\f and \w scans'
_diffrn_radiation_monochromator graphite
_diffrn_radiation_source 'normal-focus sealed tube'
_diffrn_radiation_type MoK\a
_diffrn_radiation_wavelength 0.71073
_diffrn_reflns_av_R_equivalents 0.0415
_diffrn_reflns_av_sigmaI/netI 0.0447
_diffrn_reflns_limit_h_max 12
_diffrn_reflns_limit_h_min -14
_diffrn_reflns_limit_k_max 18
_diffrn_reflns_limit_k_min -18
_diffrn_reflns_limit_l_max 19
_diffrn_reflns_limit_l_min -19
_diffrn_reflns_number 18828
_diffrn_reflns_theta_full 27.42
_diffrn_reflns_theta_max 27.42
_diffrn_reflns_theta_min 1.94
_diffrn_standards_number 0
_exptl_absorpt_coefficient_mu 0.838
_exptl_absorpt_correction_T_max 0.7456
_exptl_absorpt_correction_T_min 0.6622
_exptl_absorpt_correction_type multi-scan
_exptl_absorpt_process_details 'SADABS, R. Blessing, 1995'
_exptl_crystal_colour blue-green
_exptl_crystal_density_diffrn 1.384
_exptl_crystal_density_method 'not measured'
_exptl_crystal_description block
_exptl_crystal_F_000 1100
_exptl_crystal_size_max 0.33
_exptl_crystal_size_mid 0.20
_exptl_crystal_size_min 0.13
_refine_diff_density_max 0.271
_refine_diff_density_min -0.223
_refine_diff_density_rms 0.052
_refine_ls_abs_structure_details 'Flack H D (1983), Acta Cryst. A39, 876-881'
_refine_ls_abs_structure_Flack -0.02(2)
_refine_ls_extinction_method none
_refine_ls_goodness_of_fit_ref 1.021
_refine_ls_hydrogen_treatment constr
_refine_ls_matrix_type full
_refine_ls_number_parameters 355
_refine_ls_number_reflns 5782
_refine_ls_number_restraints 51
_refine_ls_restrained_S_all 1.018
_refine_ls_R_factor_all 0.0613
_refine_ls_R_factor_gt 0.0386
_refine_ls_shift/su_max 0.000
_refine_ls_shift/su_mean 0.000
_refine_ls_structure_factor_coef Fsqd
_refine_ls_weighting_details 'calc w=1/[\s^2^(Fo^2^)+(0.0421P)^2^+0.0588P] where P=(Fo^2^+2Fc^2^)/3'
_refine_ls_weighting_scheme calc
_refine_ls_wR_factor_gt 0.0802
_refine_ls_wR_factor_ref 0.0904
_reflns_number_gt 4282
_reflns_number_total 5782
_reflns_threshold_expression >2sigma(I)
_cod_data_source_file cs300488t_si_002.cif
_cod_data_source_block 4
_cod_depositor_comments
;
The following automatic conversions were performed:

'_symmetry_cell_setting' value 'Orthorhombic' changed to
'orthorhombic' according to
/home/saulius/struct/CIF-dictionaries/cif_core.dic dictionary named
'cif_core.dic' version 2.4.2 from 2011-04-26.

Automatic conversion script
Id: cif_fix_values 1891 2012-01-12 08:04:46Z andrius 
;
_cod_original_cell_volume 2561.0(6)
_cod_original_sg_symbol_H-M Pna2(1)
_cod_database_code 4507137

loop_
_symmetry_equiv_pos_as_xyz
'x, y, z'
'-x, -y, z+1/2'
'x+1/2, -y+1/2, z'
'-x+1/2, y+1/2, z+1/2'

loop_
_atom_site_label
_atom_site_type_symbol
_atom_site_fract_x
_atom_site_fract_y
_atom_site_fract_z
_atom_site_U_iso_or_equiv
_atom_site_adp_type
_atom_site_occupancy
_atom_site_symmetry_multiplicity
_atom_site_calc_flag
_atom_site_refinement_flags
_atom_site_disorder_assembly
_atom_site_disorder_group
Cr1 Cr 0.59410(4) 0.07248(3) 0.45466(3) 0.03843(13) Uani 1 1 d . . .
Cl1 Cl 0.67290(8) -0.06765(6) 0.41356(6) 0.0583(2) Uani 1 1 d . B .
Cl2 Cl 0.51064(8) 0.19933(6) 0.52127(7) 0.0607(2) Uani 1 1 d . B .
Cl3 Cl 0.45928(8) 0.07383(8) 0.34321(6) 0.0639(3) Uani 1 1 d . B .
P1 P 0.48683(7) -0.01292(6) 0.56507(5) 0.03867(19) Uani 1 1 d . A .
N1 N 0.5812(2) 0.00562(19) 0.64841(18) 0.0430(6) Uani 1 1 d . . .
H1N H 0.5644 -0.0128 0.7001 0.052 Uiso 1 1 calc R B .
N2 N 0.7077(2) 0.07710(18) 0.55530(18) 0.0444(6) Uani 1 1 d . B .
C1 C 0.4684(10) -0.1358(8) 0.5572(10) 0.045(3) Uani 0.567(9) 1 d PDU A 1
C2 C 0.4073(7) -0.1717(5) 0.4872(6) 0.067(3) Uani 0.567(9) 1 d PDU A 1
H2A H 0.3833 -0.1323 0.4428 0.080 Uiso 0.567(9) 1 calc PR A 1
C3 C 0.3818(9) -0.2644(5) 0.4824(7) 0.085(3) Uani 0.567(9) 1 d PDU A 1
H3A H 0.3412 -0.2866 0.4345 0.102 Uiso 0.567(9) 1 calc PR A 1
C4 C 0.4133(11) -0.3234(7) 0.5441(13) 0.081(4) Uani 0.567(9) 1 d PDU A 1
H4A H 0.3943 -0.3859 0.5399 0.097 Uiso 0.567(9) 1 calc PR A 1
C5 C 0.4742(11) -0.2909(7) 0.6141(6) 0.090(3) Uani 0.567(9) 1 d PDU A 1
H5A H 0.4978 -0.3318 0.6574 0.108 Uiso 0.567(9) 1 calc PR A 1
C6 C 0.5015(10) -0.1959(6) 0.6211(6) 0.069(3) Uani 0.567(9) 1 d PDU A 1
H6A H 0.5420 -0.1742 0.6692 0.082 Uiso 0.567(9) 1 calc PR A 1
C1' C 0.4671(13) -0.1413(10) 0.5725(11) 0.043(4) Uani 0.433(9) 1 d PDU A 2
C2' C 0.3619(9) -0.1834(8) 0.5567(10) 0.090(4) Uani 0.433(9) 1 d PDU A 2
H2'A H 0.2957 -0.1486 0.5457 0.108 Uiso 0.433(9) 1 calc PR A 2
C3' C 0.3585(13) -0.2786(9) 0.5578(13) 0.120(7) Uani 0.433(9) 1 d PDU A 2
H3'A H 0.2875 -0.3076 0.5490 0.143 Uiso 0.433(9) 1 calc PR A 2
C4' C 0.451(2) -0.3314(11) 0.5706(14) 0.097(6) Uani 0.433(9) 1 d PDU A 2
H4'A H 0.4447 -0.3956 0.5673 0.117 Uiso 0.433(9) 1 calc PR A 2
C5' C 0.5555(15) -0.2906(7) 0.5889(9) 0.091(4) Uani 0.433(9) 1 d PDU A 2
H5'A H 0.6193 -0.3267 0.6032 0.109 Uiso 0.433(9) 1 calc PR A 2
C6' C 0.5648(11) -0.1935(7) 0.5855(8) 0.064(3) Uani 0.433(9) 1 d PDU A 2
H6'A H 0.6365 -0.1650 0.5921 0.077 Uiso 0.433(9) 1 calc PR A 2
C7 C 0.3475(3) 0.0326(2) 0.5993(2) 0.0424(7) Uani 1 1 d . . .
C8 C 0.2591(3) 0.0308(3) 0.5389(3) 0.0657(11) Uani 1 1 d . B .
H8A H 0.2717 0.0053 0.4841 0.079 Uiso 1 1 calc R . .
C9 C 0.1519(3) 0.0669(3) 0.5599(3) 0.0773(13) Uani 1 1 d . . .
H9A H 0.0931 0.0676 0.5186 0.093 Uiso 1 1 calc R B .
C10 C 0.1321(4) 0.1015(3) 0.6407(3) 0.0688(11) Uani 1 1 d . B .
H10A H 0.0590 0.1238 0.6552 0.083 Uiso 1 1 calc R . .
C11 C 0.2174(4) 0.1036(3) 0.6995(3) 0.0723(12) Uani 1 1 d . . .
H11A H 0.2035 0.1285 0.7543 0.087 Uiso 1 1 calc R B .
C12 C 0.3263(3) 0.0692(3) 0.6797(2) 0.0617(11) Uani 1 1 d . B .
H12A H 0.3849 0.0711 0.7211 0.074 Uiso 1 1 calc R . .
C13 C 0.6833(3) 0.0497(2) 0.6330(2) 0.0424(8) Uani 1 1 d . B .
C14 C 0.7615(3) 0.0638(2) 0.7094(2) 0.0496(9) Uani 1 1 d . . .
C15 C 0.7804(5) 0.1500(4) 0.7418(4) 0.1060(19) Uani 1 1 d . B .
H15A H 0.7430 0.2011 0.7179 0.127 Uiso 1 1 calc R . .
C16 C 0.8574(6) 0.1611(5) 0.8120(5) 0.124(2) Uani 1 1 d . . .
H16A H 0.8712 0.2198 0.8348 0.149 Uiso 1 1 calc R B .
C17 C 0.9099(5) 0.0879(6) 0.8452(4) 0.108(2) Uani 1 1 d . B .
H17A H 0.9597 0.0957 0.8921 0.130 Uiso 1 1 calc R . .
C18 C 0.8934(4) 0.0033(5) 0.8133(4) 0.0999(17) Uani 1 1 d . . .
H18A H 0.9318 -0.0472 0.8375 0.120 Uiso 1 1 calc R B .
C19 C 0.8195(3) -0.0093(3) 0.7446(3) 0.0721(12) Uani 1 1 d . B .
H19A H 0.8089 -0.0684 0.7218 0.087 Uiso 1 1 calc R . .
C20 C 0.8187(6) 0.1244(7) 0.5346(5) 0.0582(18) Uani 0.773(5) 1 d PD B 1
H20A H 0.8161 0.1881 0.5547 0.070 Uiso 0.773(5) 1 calc PR B 1
H20B H 0.8822 0.0932 0.5637 0.070 Uiso 0.773(5) 1 calc PR B 1
C21 C 0.8363(4) 0.1223(4) 0.4406(3) 0.0631(14) Uani 0.773(5) 1 d PD B 1
H21A H 0.8604 0.0603 0.4238 0.076 Uiso 0.773(5) 1 calc PR B 1
H21B H 0.8985 0.1646 0.4257 0.076 Uiso 0.773(5) 1 calc PR B 1
N3 N 0.7311(7) 0.1480(5) 0.3901(4) 0.0537(13) Uani 0.773(5) 1 d PD B 1
C22 C 0.7156(6) 0.2502(4) 0.3912(5) 0.088(2) Uani 0.773(5) 1 d PD B 1
H22A H 0.7777 0.2789 0.3597 0.133 Uiso 0.773(5) 1 calc PR B 1
H22B H 0.7160 0.2718 0.4502 0.133 Uiso 0.773(5) 1 calc PR B 1
H22C H 0.6431 0.2658 0.3644 0.133 Uiso 0.773(5) 1 calc PR B 1
C23 C 0.7509(6) 0.1192(6) 0.2980(4) 0.079(2) Uani 0.773(5) 1 d PD B 1
H23A H 0.8189 0.1494 0.2759 0.119 Uiso 0.773(5) 1 calc PR B 1
H23B H 0.6851 0.1364 0.2634 0.119 Uiso 0.773(5) 1 calc PR B 1
H23C H 0.7613 0.0532 0.2955 0.119 Uiso 0.773(5) 1 calc PR B 1
C20' C 0.791(3) 0.142(3) 0.5385(17) 0.0582(18) Uani 0.227(5) 1 d PD B 2
H20C H 0.8643 0.1100 0.5356 0.070 Uiso 0.227(5) 1 calc PR B 2
H20D H 0.7941 0.1830 0.5885 0.070 Uiso 0.227(5) 1 calc PR B 2
C21' C 0.7823(13) 0.2000(13) 0.4621(11) 0.0631(14) Uani 0.227(5) 1 d PD B 2
H21C H 0.8602 0.2114 0.4411 0.076 Uiso 0.227(5) 1 calc PR B 2
H21D H 0.7505 0.2594 0.4798 0.076 Uiso 0.227(5) 1 calc PR B 2
N3' N 0.713(3) 0.1653(18) 0.3885(15) 0.0537(13) Uani 0.227(5) 1 d PD B 2
C22' C 0.6593(19) 0.2439(15) 0.3388(17) 0.088(2) Uani 0.227(5) 1 d PD B 2
H22D H 0.7186 0.2870 0.3222 0.133 Uiso 0.227(5) 1 calc PR B 2
H22E H 0.6034 0.2747 0.3747 0.133 Uiso 0.227(5) 1 calc PR B 2
H22F H 0.6219 0.2202 0.2877 0.133 Uiso 0.227(5) 1 calc PR B 2
C23' C 0.790(2) 0.117(2) 0.3254(15) 0.079(2) Uani 0.227(5) 1 d PD B 2
H23D H 0.7840 0.1456 0.2694 0.119 Uiso 0.227(5) 1 calc PR B 2
H23E H 0.7674 0.0527 0.3209 0.119 Uiso 0.227(5) 1 calc PR B 2
H23F H 0.8688 0.1202 0.3454 0.119 Uiso 0.227(5) 1 calc PR B 2

loop_
_atom_site_aniso_label
_atom_site_aniso_U_11
_atom_site_aniso_U_22
_atom_site_aniso_U_33
_atom_site_aniso_U_23
_atom_site_aniso_U_13
_atom_site_aniso_U_12
Cr1 0.0347(3) 0.0452(3) 0.0353(2) 0.0013(3) -0.0027(2) -0.0011(2)
Cl1 0.0634(6) 0.0540(5) 0.0576(5) -0.0036(4) 0.0150(4) 0.0079(4)
Cl2 0.0602(6) 0.0486(5) 0.0731(6) -0.0043(5) 0.0017(5) 0.0091(4)
Cl3 0.0502(5) 0.1008(8) 0.0406(4) 0.0000(5) -0.0108(4) 0.0027(5)
P1 0.0347(4) 0.0462(5) 0.0351(4) -0.0010(4) -0.0037(4) -0.0028(4)
N1 0.0397(16) 0.0537(16) 0.0356(12) 0.0040(12) -0.0045(11) -0.0048(12)
N2 0.0324(14) 0.0542(17) 0.0468(16) 0.0019(13) -0.0005(13) -0.0062(12)
C1 0.039(6) 0.055(6) 0.041(5) 0.004(4) 0.006(4) -0.012(4)
C2 0.066(5) 0.057(4) 0.079(5) -0.004(4) -0.016(4) -0.005(4)
C3 0.102(7) 0.064(5) 0.090(7) -0.024(4) -0.013(5) -0.021(5)
C4 0.110(11) 0.047(6) 0.085(10) -0.015(4) 0.027(6) -0.032(6)
C5 0.130(11) 0.063(5) 0.076(6) 0.008(5) 0.002(6) -0.021(6)
C6 0.094(7) 0.054(4) 0.058(5) 0.002(4) -0.014(5) -0.012(5)
C1' 0.057(8) 0.040(7) 0.033(7) -0.006(6) 0.006(5) -0.005(5)
C2' 0.070(6) 0.076(6) 0.123(12) -0.008(7) 0.003(7) -0.029(5)
C3' 0.118(10) 0.081(8) 0.159(19) -0.044(11) 0.005(12) -0.043(7)
C4' 0.147(13) 0.064(8) 0.080(16) -0.022(8) 0.043(12) -0.020(6)
C5' 0.130(9) 0.047(5) 0.096(9) 0.007(6) 0.016(9) 0.019(7)
C6' 0.076(6) 0.046(5) 0.071(7) 0.004(5) 0.000(6) 0.002(5)
C7 0.0362(17) 0.0526(19) 0.0385(16) 0.0045(15) -0.0005(14) 0.0027(15)
C8 0.044(2) 0.098(3) 0.055(2) -0.009(2) -0.0061(17) 0.006(2)
C9 0.039(2) 0.125(4) 0.068(3) -0.001(3) -0.007(2) 0.010(2)
C10 0.050(2) 0.087(3) 0.070(3) 0.015(2) 0.009(2) 0.024(2)
C11 0.076(3) 0.088(3) 0.053(2) -0.002(2) 0.009(2) 0.033(2)
C12 0.057(2) 0.079(3) 0.049(2) -0.0090(19) -0.0029(18) 0.022(2)
C13 0.0366(18) 0.0445(19) 0.0461(19) -0.0038(15) -0.0099(15) 0.0053(15)
C14 0.046(2) 0.058(2) 0.0447(18) 0.0003(17) -0.0127(15) -0.0100(17)
C15 0.134(5) 0.083(4) 0.101(4) -0.023(3) -0.061(4) 0.008(3)
C16 0.143(5) 0.115(5) 0.115(5) -0.043(4) -0.054(5) -0.027(4)
C17 0.094(4) 0.164(6) 0.068(3) 0.010(4) -0.037(3) -0.039(4)
C18 0.084(3) 0.143(5) 0.073(3) 0.024(4) -0.030(3) 0.003(4)
C19 0.063(3) 0.098(4) 0.055(2) 0.002(2) -0.020(2) 0.014(2)
C20 0.026(4) 0.078(5) 0.070(3) 0.007(3) -0.006(2) -0.005(3)
C21 0.041(3) 0.082(3) 0.065(3) 0.005(3) 0.005(2) -0.016(2)
N3 0.048(3) 0.060(4) 0.0527(18) 0.010(2) 0.0006(19) -0.008(2)
C22 0.080(5) 0.067(3) 0.119(6) 0.024(4) 0.012(4) -0.016(3)
C23 0.080(5) 0.113(4) 0.044(4) 0.010(4) 0.014(3) -0.025(4)
C20' 0.026(4) 0.078(5) 0.070(3) 0.007(3) -0.006(2) -0.005(3)
C21' 0.041(3) 0.082(3) 0.065(3) 0.005(3) 0.005(2) -0.016(2)
N3' 0.048(3) 0.060(4) 0.0527(18) 0.010(2) 0.0006(19) -0.008(2)
C22' 0.080(5) 0.067(3) 0.119(6) 0.024(4) 0.012(4) -0.016(3)
C23' 0.080(5) 0.113(4) 0.044(4) 0.010(4) 0.014(3) -0.025(4)

loop_
_atom_type_symbol
_atom_type_description
_atom_type_scat_dispersion_real
_atom_type_scat_dispersion_imag
_atom_type_scat_source
C C 0.0033 0.0016 'International Tables Vol C Tables 4.2.6.8 and 6.1.1.4'
H H 0.0000 0.0000 'International Tables Vol C Tables 4.2.6.8 and 6.1.1.4'
N N 0.0061 0.0033 'International Tables Vol C Tables 4.2.6.8 and 6.1.1.4'
P P 0.1023 0.0942 'International Tables Vol C Tables 4.2.6.8 and 6.1.1.4'
Cl Cl 0.1484 0.1585 'International Tables Vol C Tables 4.2.6.8 and 6.1.1.4'
Cr Cr 0.3209 0.6236 'International Tables Vol C Tables 4.2.6.8 and 6.1.1.4'

loop_
_geom_angle_atom_site_label_1
_geom_angle_atom_site_label_2
_geom_angle_atom_site_label_3
_geom_angle
N2 Cr1 N3 81.98(17)
N2 Cr1 N3' 86.0(5)
N3 Cr1 N3' 8.7(7)
N2 Cr1 Cl1 89.01(8)
N3 Cr1 Cl1 91.54(17)
N3' Cr1 Cl1 99.4(6)
N2 Cr1 Cl2 84.57(8)
N3 Cr1 Cl2 96.32(17)
N3' Cr1 Cl2 89.0(6)
Cl1 Cr1 Cl2 169.05(4)
N2 Cr1 Cl3 176.93(9)
N3 Cr1 Cl3 98.51(15)
N3' Cr1 Cl3 94.1(5)
Cl1 Cr1 Cl3 94.01(4)
Cl2 Cr1 Cl3 92.36(4)
N2 Cr1 P1 79.27(8)
N3 Cr1 P1 161.21(15)
N3' Cr1 P1 163.8(5)
Cl1 Cr1 P1 87.07(3)
Cl2 Cr1 P1 83.04(4)
Cl3 Cr1 P1 100.27(4)
N1 P1 C1 106.4(4)
N1 P1 C7 106.96(15)
C1 P1 C7 105.8(4)
N1 P1 C1' 100.8(4)
C1 P1 C1' 7.4(10)
C7 P1 C1' 103.4(6)
N1 P1 Cr1 96.88(10)
C1 P1 Cr1 121.0(5)
C7 P1 Cr1 118.04(12)
C1' P1 Cr1 127.2(6)
C13 N1 P1 119.8(2)
C13 N1 H1N 120.1
P1 N1 H1N 120.1
C13 N2 C20' 122.7(12)
C13 N2 C20 121.9(4)
C20' N2 C20 16.1(16)
C13 N2 Cr1 123.7(2)
C20' N2 Cr1 109.4(10)
C20 N2 Cr1 114.1(3)
C6 C1 C2 117.6(9)
C6 C1 P1 123.2(9)
C2 C1 P1 118.9(9)
C3 C2 C1 121.0(9)
C3 C2 H2A 119.5
C1 C2 H2A 119.5
C4 C3 C2 121.9(9)
C4 C3 H3A 119.0
C2 C3 H3A 119.0
C3 C4 C5 119.0(9)
C3 C4 H4A 120.5
C5 C4 H4A 120.5
C4 C5 C6 120.5(10)
C4 C5 H5A 119.8
C6 C5 H5A 119.8
C1 C6 C5 120.0(8)
C1 C6 H6A 120.0
C5 C6 H6A 120.0
C6' C1' C2' 120.6(12)
C6' C1' P1 116.9(10)
C2' C1' P1 122.2(10)
C3' C2' C1' 117.6(12)
C3' C2' H2'A 121.2
C1' C2' H2'A 121.2
C4' C3' C2' 123.6(13)
C4' C3' H3'A 118.2
C2' C3' H3'A 118.2
C3' C4' C5' 119.5(13)
C3' C4' H4'A 120.2
C5' C4' H4'A 120.2
C4' C5' C6' 119.1(12)
C4' C5' H5'A 120.4
C6' C5' H5'A 120.4
C1' C6' C5' 119.3(11)
C1' C6' H6'A 120.4
C5' C6' H6'A 120.4
C12 C7 C8 118.9(3)
C12 C7 P1 124.2(3)
C8 C7 P1 116.9(3)
C7 C8 C9 119.9(4)
C7 C8 H8A 120.1
C9 C8 H8A 120.1
C10 C9 C8 120.2(4)
C10 C9 H9A 119.9
C8 C9 H9A 119.9
C11 C10 C9 120.1(4)
C11 C10 H10A 119.9
C9 C10 H10A 119.9
C10 C11 C12 120.8(4)
C10 C11 H11A 119.6
C12 C11 H11A 119.6
C7 C12 C11 120.0(4)
C7 C12 H12A 120.0
C11 C12 H12A 120.0
N2 C13 N1 119.6(3)
N2 C13 C14 123.6(3)
N1 C13 C14 116.7(3)
C15 C14 C19 118.9(4)
C15 C14 C13 120.7(4)
C19 C14 C13 120.3(3)
C14 C15 C16 119.2(5)
C14 C15 H15A 120.4
C16 C15 H15A 120.4
C17 C16 C15 119.7(5)
C17 C16 H16A 120.2
C15 C16 H16A 120.2
C16 C17 C18 121.7(5)
C16 C17 H17A 119.1
C18 C17 H17A 119.1
C17 C18 C19 119.7(6)
C17 C18 H18A 120.1
C19 C18 H18A 120.1
C14 C19 C18 120.8(5)
C14 C19 H19A 119.6
C18 C19 H19A 119.6
C21 C20 N2 108.9(7)
C21 C20 H20A 109.9
N2 C20 H20A 109.9
C21 C20 H20B 109.9
N2 C20 H20B 109.9
H20A C20 H20B 108.3
C20 C21 N3 113.4(5)
C20 C21 H21A 108.9
N3 C21 H21A 108.9
C20 C21 H21B 108.9
N3 C21 H21B 108.9
H21A C21 H21B 107.7
C22 N3 C21 109.9(6)
C22 N3 C23 107.8(6)
C21 N3 C23 107.5(5)
C22 N3 Cr1 114.0(5)
C21 N3 Cr1 103.4(4)
C23 N3 Cr1 114.0(5)
N2 C20' C21' 120(2)
N2 C20' H20C 107.2
C21' C20' H20C 107.2
N2 C20' H20D 107.2
C21' C20' H20D 107.2
H20C C20' H20D 106.9
C20' C21' N3' 118(2)
C20' C21' H21C 107.9
N3' C21' H21C 107.9
C20' C21' H21D 107.9
N3' C21' H21D 107.9
H21C C21' H21D 107.2
C21' N3' C23' 109(2)
C21' N3' C22' 111(2)
C23' N3' C22' 105.6(19)
C21' N3' Cr1 101.2(14)
C23' N3' Cr1 113.1(19)
C22' N3' Cr1 116.6(18)
N3' C22' H22D 109.5
N3' C22' H22E 109.5
H22D C22' H22E 109.5
N3' C22' H22F 109.5
H22D C22' H22F 109.5
H22E C22' H22F 109.5
N3' C23' H23D 109.5
N3' C23' H23E 109.5
H23D C23' H23E 109.5
N3' C23' H23F 109.5
H23D C23' H23F 109.5
H23E C23' H23F 109.5

loop_
_geom_bond_atom_site_label_1
_geom_bond_atom_site_label_2
_geom_bond_distance
Cr1 N2 2.030(3)
Cr1 N3 2.162(9)
Cr1 N3' 2.17(3)
Cr1 Cl1 2.3044(10)
Cr1 Cl2 2.3074(10)
Cr1 Cl3 2.3157(10)
Cr1 P1 2.4360(10)
P1 N1 1.704(3)
P1 C1 1.788(12)
P1 C7 1.816(3)
P1 C1' 1.868(14)
N1 C13 1.360(4)
N1 H1N 0.8600
N2 C13 1.290(4)
N2 C20' 1.36(4)
N2 C20 1.486(9)
C1 C6 1.365(12)
C1 C2 1.388(12)
C2 C3 1.371(9)
C2 H2A 0.9300
C3 C4 1.325(18)
C3 H3A 0.9300
C4 C5 1.369(17)
C4 H4A 0.9300
C5 C6 1.409(11)
C5 H5A 0.9300
C6 H6A 0.9300
C1' C6' 1.372(14)
C1' C2' 1.380(14)
C2' C3' 1.374(13)
C2' H2'A 0.9300
C3' C4' 1.32(2)
C3' H3'A 0.9300
C4' C5' 1.37(2)
C4' H4'A 0.9300
C5' C6' 1.404(11)
C5' H5'A 0.9300
C6' H6'A 0.9300
C7 C12 1.366(5)
C7 C8 1.381(5)
C8 C9 1.382(5)
C8 H8A 0.9300
C9 C10 1.359(6)
C9 H9A 0.9300
C10 C11 1.338(6)
C10 H10A 0.9300
C11 C12 1.385(5)
C11 H11A 0.9300
C12 H12A 0.9300
C13 C14 1.495(5)
C14 C15 1.357(6)
C14 C19 1.361(5)
C15 C16 1.408(7)
C15 H15A 0.9300
C16 C17 1.320(8)
C16 H16A 0.9300
C17 C18 1.329(8)
C17 H17A 0.9300
C18 C19 1.370(6)
C18 H18A 0.9300
C19 H19A 0.9300
C20 C21 1.460(8)
C20 H20A 0.9700
C20 H20B 0.9700
C21 N3 1.489(7)
C21 H21A 0.9700
C21 H21B 0.9700
N3 C22 1.483(8)
N3 C23 1.494(7)
C22 H22A 0.9600
C22 H22B 0.9600
C22 H22C 0.9600
C23 H23A 0.9600
C23 H23B 0.9600
C23 H23C 0.9600
C20' C21' 1.445(18)
C20' H20C 0.9700
C20' H20D 0.9700
C21' N3' 1.477(17)
C21' H21C 0.9700
C21' H21D 0.9700
N3' C23' 1.495(18)
N3' C22' 1.499(17)
C22' H22D 0.9600
C22' H22E 0.9600
C22' H22F 0.9600
C23' H23D 0.9600
C23' H23E 0.9600
C23' H23F 0.9600

loop_
_geom_hbond_atom_site_label_D
_geom_hbond_atom_site_label_H
_geom_hbond_atom_site_label_A
_geom_hbond_distance_DH
_geom_hbond_distance_HA
_geom_hbond_distance_DA
_geom_hbond_angle_DHA
_geom_hbond_site_symmetry_A
N1 H1N Cl3 0.86 2.39 3.241(3) 172.7 2_655

loop_
_geom_torsion_atom_site_label_1
_geom_torsion_atom_site_label_2
_geom_torsion_atom_site_label_3
_geom_torsion_atom_site_label_4
_geom_torsion
N2 Cr1 P1 N1 6.09(13)
N3 Cr1 P1 N1 9.5(5)
N3' Cr1 P1 N1 -19(2)
Cl1 Cr1 P1 N1 95.64(10)
Cl2 Cr1 P1 N1 -79.67(10)
Cl3 Cr1 P1 N1 -170.82(10)
N2 Cr1 P1 C1 -107.7(4)
N3 Cr1 P1 C1 -104.4(6)
N3' Cr1 P1 C1 -132(2)
Cl1 Cr1 P1 C1 -18.2(4)
Cl2 Cr1 P1 C1 166.5(4)
Cl3 Cr1 P1 C1 75.4(4)
N2 Cr1 P1 C7 119.49(15)
N3 Cr1 P1 C7 122.9(5)
N3' Cr1 P1 C7 95(2)
Cl1 Cr1 P1 C7 -150.96(13)
Cl2 Cr1 P1 C7 33.73(13)
Cl3 Cr1 P1 C7 -57.42(13)
N2 Cr1 P1 C1' -103.1(5)
N3 Cr1 P1 C1' -99.7(7)
N3' Cr1 P1 C1' -128(2)
Cl1 Cr1 P1 C1' -13.6(5)
Cl2 Cr1 P1 C1' 171.1(5)
Cl3 Cr1 P1 C1' 80.0(5)
C1 P1 N1 C13 119.8(6)
C7 P1 N1 C13 -127.4(3)
C1' P1 N1 C13 124.8(6)
Cr1 P1 N1 C13 -5.3(2)
N3 Cr1 N2 C13 172.7(3)
N3' Cr1 N2 C13 164.9(7)
Cl1 Cr1 N2 C13 -95.6(3)
Cl2 Cr1 N2 C13 75.5(3)
Cl3 Cr1 N2 C13 73.3(17)
P1 Cr1 N2 C13 -8.4(3)
N3 Cr1 N2 C20' 15.5(16)
N3' Cr1 N2 C20' 7.7(17)
Cl1 Cr1 N2 C20' 107.2(16)
Cl2 Cr1 N2 C20' -81.7(16)
Cl3 Cr1 N2 C20' -84(2)
P1 Cr1 N2 C20' -165.6(16)
N3 Cr1 N2 C20 -1.0(4)
N3' Cr1 N2 C20 -8.8(8)
Cl1 Cr1 N2 C20 90.7(4)
Cl2 Cr1 N2 C20 -98.2(4)
Cl3 Cr1 N2 C20 -100.4(16)
P1 Cr1 N2 C20 177.9(4)
N1 P1 C1 C6 15.0(13)
C7 P1 C1 C6 -98.5(11)
C1' P1 C1 C6 -26(5)
Cr1 P1 C1 C6 123.8(11)
N1 P1 C1 C2 -171.7(8)
C7 P1 C1 C2 74.8(10)
C1' P1 C1 C2 147(7)
Cr1 P1 C1 C2 -62.9(10)
C6 C1 C2 C3 -0.3(15)
P1 C1 C2 C3 -174.0(9)
C1 C2 C3 C4 0.5(17)
C2 C3 C4 C5 -0.8(19)
C3 C4 C5 C6 1.0(19)
C2 C1 C6 C5 0.5(16)
P1 C1 C6 C5 173.9(9)
C4 C5 C6 C1 -0.9(18)
N1 P1 C1' C6' -43.5(13)
C1 P1 C1' C6' 96(7)
C7 P1 C1' C6' -154.1(11)
Cr1 P1 C1' C6' 63.8(13)
N1 P1 C1' C2' 143.1(12)
C1 P1 C1' C2' -77(6)
C7 P1 C1' C2' 32.5(13)
Cr1 P1 C1' C2' -109.5(12)
C6' C1' C2' C3' 2.3(17)
P1 C1' C2' C3' 175.4(14)
C1' C2' C3' C4' -2(2)
C2' C3' C4' C5' 4(3)
C3' C4' C5' C6' -6(2)
C2' C1' C6' C5' -4.5(19)
P1 C1' C6' C5' -178.0(10)
C4' C5' C6' C1' 6(2)
N1 P1 C7 C12 -3.3(4)
C1 P1 C7 C12 109.8(6)
C1' P1 C7 C12 102.6(6)
Cr1 P1 C7 C12 -111.1(3)
N1 P1 C7 C8 175.6(3)
C1 P1 C7 C8 -71.3(6)
C1' P1 C7 C8 -78.5(6)
Cr1 P1 C7 C8 67.9(3)
C12 C7 C8 C9 0.9(6)
P1 C7 C8 C9 -178.1(3)
C7 C8 C9 C10 -2.1(7)
C8 C9 C10 C11 2.2(7)
C9 C10 C11 C12 -1.2(7)
C8 C7 C12 C11 0.1(6)
P1 C7 C12 C11 179.0(3)
C10 C11 C12 C7 0.0(7)
C20' N2 C13 N1 161.8(16)
C20 N2 C13 N1 -179.1(5)
Cr1 N2 C13 N1 7.6(4)
C20' N2 C13 C14 -17.9(16)
C20 N2 C13 C14 1.1(6)
Cr1 N2 C13 C14 -172.2(2)
P1 N1 C13 N2 0.0(4)
P1 N1 C13 C14 179.8(2)
N2 C13 C14 C15 68.8(5)
N1 C13 C14 C15 -110.9(5)
N2 C13 C14 C19 -107.7(4)
N1 C13 C14 C19 72.5(5)
C19 C14 C15 C16 -1.4(8)
C13 C14 C15 C16 -178.0(5)
C14 C15 C16 C17 0.0(10)
C15 C16 C17 C18 1.0(11)
C16 C17 C18 C19 -0.5(10)
C15 C14 C19 C18 1.9(7)
C13 C14 C19 C18 178.5(4)
C17 C18 C19 C14 -0.9(8)
C13 N2 C20 C21 163.5(4)
C20' N2 C20 C21 -99(5)
Cr1 N2 C20 C21 -22.7(7)
N2 C20 C21 N3 45.8(8)
C20 C21 N3 C22 77.7(8)
C20 C21 N3 C23 -165.3(7)
C20 C21 N3 Cr1 -44.4(7)
N2 Cr1 N3 C22 -95.9(5)
N3' Cr1 N3 C22 21(4)
Cl1 Cr1 N3 C22 175.3(5)
Cl2 Cr1 N3 C22 -12.3(5)
Cl3 Cr1 N3 C22 81.0(5)
P1 Cr1 N3 C22 -99.3(6)
N2 Cr1 N3 C21 23.4(4)
N3' Cr1 N3 C21 140(5)
Cl1 Cr1 N3 C21 -65.4(4)
Cl2 Cr1 N3 C21 106.9(4)
Cl3 Cr1 N3 C21 -159.7(4)
P1 Cr1 N3 C21 20.0(8)
N2 Cr1 N3 C23 139.7(4)
N3' Cr1 N3 C23 -104(4)
Cl1 Cr1 N3 C23 50.9(4)
Cl2 Cr1 N3 C23 -136.7(4)
Cl3 Cr1 N3 C23 -43.3(4)
P1 Cr1 N3 C23 136.4(5)
C13 N2 C20' C21' -152(2)
C20 N2 C20' C21' 115(7)
Cr1 N2 C20' C21' 5(3)
N2 C20' C21' N3' -23(4)
C20' C21' N3' C23' -94(3)
C20' C21' N3' C22' 150(2)
C20' C21' N3' Cr1 25(2)
N2 Cr1 N3' C21' -17.3(12)
N3 Cr1 N3' C21' -80(4)
Cl1 Cr1 N3' C21' -105.6(12)
Cl2 Cr1 N3' C21' 67.3(12)
Cl3 Cr1 N3' C21' 159.6(12)
P1 Cr1 N3' C21' 7(3)
N2 Cr1 N3' C23' 99.5(14)
N3 Cr1 N3' C23' 37(4)
Cl1 Cr1 N3' C23' 11.1(15)
Cl2 Cr1 N3' C23' -175.9(14)
Cl3 Cr1 N3' C23' -83.6(14)
P1 Cr1 N3' C23' 124(2)
N2 Cr1 N3' C22' -137.8(16)
N3 Cr1 N3' C22' 160(5)
Cl1 Cr1 N3' C22' 133.9(15)
Cl2 Cr1 N3' C22' -53.1(16)
Cl3 Cr1 N3' C22' 39.2(16)
P1 Cr1 N3' C22' -114(2)
